data_2236893
loop_
_publ_author_name
'Vepuri, Suresh B.'
'Devarajegowda, H. C.'
'Jeyaseelan, S.'
'Anbazhagan, S.'
'Prasad, Y. Rajendra'

_publ_section_title
;
 (2<i>E</i>)-3-(2-Bromophenyl)-1-(5-bromothiophen-2-yl)prop-2-en-1-one
;
_journal_coeditor_code HB6986
_journal_issue 12
_journal_name_full 'Acta Crystallographica Section E'
_journal_page_first o3456
_journal_paper_doi 10.1107/S1600536812047939
_journal_volume 68
_journal_year 2012
_chemical_formula_iupac 'C13 H8 Br2 O S'
_chemical_formula_moiety 'C13 H8 Br2 O S'
_chemical_formula_sum 'C13 H8 Br2 O S'
_chemical_formula_weight 372.07
_chemical_melting_point 403
_chemical_name_systematic
;
(2<i>E</i>)-3-(2-Bromophenyl)-1-(5-bromothiophen-2-yl)prop-2-en-1-one
;
_space_group_IT_number 9
_symmetry_cell_setting monoclinic
_symmetry_space_group_name_Hall 'C -2yc'
_symmetry_space_group_name_H-M 'C 1 c 1'
_atom_sites_solution_hydrogens geom
_atom_sites_solution_primary direct
_atom_sites_solution_secondary difmap
_audit_creation_method SHELXL-97
_cell_angle_alpha 90.00
_cell_angle_beta 126.804(3)
_cell_angle_gamma 90.00
_cell_formula_units_Z 8
_cell_length_a 34.524(8)
_cell_length_b 3.9994(9)
_cell_length_c 23.428(5)
_cell_measurement_reflns_used 5988
_cell_measurement_temperature 293(2)
_cell_measurement_theta_max 28.02
_cell_measurement_theta_min 1.75
_cell_volume 2590.1(10)
_computing_cell_refinement '<i>CrysAlis PRO</i> (Oxford Diffraction, 2010)'
_computing_data_collection '<i>CrysAlis PRO</i> (Oxford Diffraction, 2010)'
_computing_data_reduction '<i>CrysAlis PRO</i> (Oxford Diffraction, 2010)'
_computing_molecular_graphics '<i>ORTEP-3</i> (Farrugia, 2012)'
_computing_publication_material '<i>WinGX</i> (Farrugia, 2012)'
_computing_structure_refinement '<i>SHELXL97</i> (Sheldrick, 2008)'
_computing_structure_solution '<i>SHELXS97</i> (Sheldrick, 2008)'
_diffrn_ambient_temperature 293(2)
_diffrn_detector_area_resol_mean 16.0839
_diffrn_measured_fraction_theta_full 0.978
_diffrn_measured_fraction_theta_max 0.978
_diffrn_measurement_device_type
;
Oxford Diffraction Xcalibur
;
_diffrn_measurement_method '\w scans'
_diffrn_radiation_monochromator mirror
_diffrn_radiation_source 'Mova (Mo) X-ray Source'
_diffrn_radiation_type MoK\a
_diffrn_radiation_wavelength 0.71073
_diffrn_reflns_av_R_equivalents 0.0508
_diffrn_reflns_av_sigmaI/netI 0.0797
_diffrn_reflns_limit_h_max 44
_diffrn_reflns_limit_h_min -44
_diffrn_reflns_limit_k_max 5
_diffrn_reflns_limit_k_min -5
_diffrn_reflns_limit_l_max 30
_diffrn_reflns_limit_l_min -30
_diffrn_reflns_number 13574
_diffrn_reflns_theta_full 28.02
_diffrn_reflns_theta_max 28.02
_diffrn_reflns_theta_min 1.75
_diffrn_standards_number 0
_exptl_absorpt_coefficient_mu 6.399
_exptl_absorpt_correction_T_max 1.000
_exptl_absorpt_correction_T_min 0.228
_exptl_absorpt_correction_type multi-scan
_exptl_absorpt_process_details '(<i>CrysAlis PRO</i>; Oxford Diffraction, 2010)'
_exptl_crystal_colour colourless
_exptl_crystal_density_diffrn 1.908
_exptl_crystal_density_method 'not measured'
_exptl_crystal_description prism
_exptl_crystal_F_000 1440
_exptl_crystal_size_max 0.22
_exptl_crystal_size_mid 0.15
_exptl_crystal_size_min 0.12
_refine_diff_density_max 0.577
_refine_diff_density_min -0.441
_refine_ls_abs_structure_details 'Flack (1983), 2846 Friedel pairs'
_refine_ls_abs_structure_Flack 0.000(13)
_refine_ls_extinction_method none
_refine_ls_goodness_of_fit_ref 0.974
_refine_ls_hydrogen_treatment constr
_refine_ls_matrix_type full
_refine_ls_number_parameters 308
_refine_ls_number_reflns 5988
_refine_ls_number_restraints 2
_refine_ls_restrained_S_all 0.973
_refine_ls_R_factor_all 0.0756
_refine_ls_R_factor_gt 0.0474
_refine_ls_shift/su_max 0.000
_refine_ls_shift/su_mean 0.000
_refine_ls_structure_factor_coef Fsqd
_refine_ls_weighting_details 'calc w=1/[\s^2^(Fo^2^)+(0.0425P)^2^] where P=(Fo^2^+2Fc^2^)/3'
_refine_ls_weighting_scheme calc
_refine_ls_wR_factor_gt 0.0960
_refine_ls_wR_factor_ref 0.1090
_reflns_number_gt 4266
_reflns_number_total 5988
_reflns_threshold_expression I>2\s(I)
_cod_data_source_file hb6986.cif
_cod_data_source_block I
_cod_original_sg_symbol_H-M 'C c'
_cod_database_code 2236893
_cod_database_fobs_code 2236893

loop_
_symmetry_equiv_pos_as_xyz
'x, y, z'
'x, -y, z+1/2'
'x+1/2, y+1/2, z'
'x+1/2, -y+1/2, z+1/2'

loop_
_atom_site_type_symbol
_atom_site_label
_atom_site_fract_x
_atom_site_fract_y
_atom_site_fract_z
_atom_site_U_iso_or_equiv
_atom_site_adp_type
_atom_site_calc_flag
_atom_site_refinement_flags
_atom_site_occupancy
_atom_site_symmetry_multiplicity
Br Br1A 0.49316(2) 0.58296(18) 0.54216(3) 0.05287(19) Uani d . 1 1
Br Br2A 0.83387(2) -0.64813(18) 0.74346(3) 0.0554(2) Uani d . 1 1
S S3A 0.58670(6) 0.2854(4) 0.57198(9) 0.0491(4) Uani d . 1 1
O O4A 0.6766(2) -0.0276(16) 0.6126(3) 0.0756(17) Uani d . 1 1
C C5A 0.5553(2) 0.3956(14) 0.6035(4) 0.0416(14) Uani d . 1 1
C C6A 0.5789(2) 0.3287(16) 0.6733(3) 0.0468(16) Uani d . 1 1
H H6A 0.5664 0.3709 0.6983 0.056 Uiso calc R 1 1
C C7A 0.6247(3) 0.1873(16) 0.7037(4) 0.0498(17) Uani d . 1 1
H H7A 0.6463 0.1295 0.7516 0.060 Uiso calc R 1 1
C C8A 0.6338(2) 0.1449(14) 0.6553(3) 0.0391(14) Uani d . 1 1
C C9A 0.6763(3) 0.0017(17) 0.6631(4) 0.0466(15) Uani d . 1 1
C C10A 0.7161(3) -0.1089(17) 0.7347(4) 0.0531(18) Uani d . 1 1
H H10A 0.7143 -0.0709 0.7722 0.064 Uiso calc R 1 1
C C11A 0.7544(2) -0.2607(15) 0.7476(4) 0.0445(15) Uani d . 1 1
H H11A 0.7537 -0.3056 0.7081 0.053 Uiso calc R 1 1
C C12A 0.7978(2) -0.3670(14) 0.8162(4) 0.0404(14) Uani d . 1 1
C C13A 0.8033(3) -0.3032(18) 0.8802(4) 0.0549(18) Uani d . 1 1
H H13A 0.7785 -0.1964 0.8779 0.066 Uiso calc R 1 1
C C14A 0.8448(3) -0.3956(19) 0.9463(4) 0.0544(18) Uani d . 1 1
H H14A 0.8472 -0.3529 0.9873 0.065 Uiso calc R 1 1
C C15A 0.8820(3) -0.5488(17) 0.9512(4) 0.0535(17) Uani d . 1 1
H H15A 0.9097 -0.6088 0.9957 0.064 Uiso calc R 1 1
C C16A 0.8787(3) -0.6158(15) 0.8903(4) 0.0495(16) Uani d . 1 1
H H16A 0.9043 -0.7155 0.8934 0.059 Uiso calc R 1 1
C C17A 0.8364(2) -0.5300(14) 0.8248(3) 0.0405(14) Uani d . 1 1
Br Br1B 0.84144(3) -1.0016(2) 1.09708(4) 0.0628(2) Uani d . 1 1
Br Br2B 0.47871(3) -0.1788(2) 0.68156(4) 0.0673(2) Uani d . 1 1
S S3B 0.75065(6) -0.6749(4) 0.96145(9) 0.0487(4) Uani d . 1 1
O O4B 0.6618(2) -0.3491(14) 0.8424(3) 0.0657(14) Uani d . 1 1
C C5B 0.7785(2) -0.8334(15) 1.0463(3) 0.0461(16) Uani d . 1 1
C C6B 0.7510(3) -0.8115(17) 1.0687(4) 0.0541(17) Uani d . 1 1
H H6B 0.7601 -0.8887 1.1126 0.065 Uiso calc R 1 1
C C7B 0.7066(2) -0.6571(17) 1.0175(3) 0.0492(16) Uani d . 1 1
H H7B 0.6832 -0.6189 1.0248 0.059 Uiso calc R 1 1
C C8B 0.7003(2) -0.5683(15) 0.9569(3) 0.0418(15) Uani d . 1 1
C C9B 0.6608(3) -0.4037(18) 0.8926(4) 0.0468(14) Uani d . 1 1
C C10B 0.6193(2) -0.2910(17) 0.8921(3) 0.0478(16) Uani d . 1 1
H H10B 0.6217 -0.3147 0.9336 0.057 Uiso calc R 1 1
C C11B 0.5802(3) -0.1621(17) 0.8367(4) 0.0484(16) Uani d . 1 1
H H11B 0.5789 -0.1439 0.7959 0.058 Uiso calc R 1 1
C C12B 0.5375(2) -0.0406(16) 0.8307(3) 0.0421(15) Uani d . 1 1
C C13B 0.5440(3) 0.0730(18) 0.8926(4) 0.0573(18) Uani d . 1 1
H H13B 0.5748 0.0715 0.9357 0.069 Uiso calc R 1 1
C C14B 0.5053(3) 0.187(2) 0.8903(4) 0.066(2) Uani d . 1 1
H H14B 0.5102 0.2568 0.9320 0.080 Uiso calc R 1 1
C C15B 0.4599(3) 0.198(2) 0.8271(5) 0.064(2) Uani d . 1 1
H H15B 0.4339 0.2748 0.8258 0.077 Uiso calc R 1 1
C C16B 0.4530(3) 0.0956(18) 0.7660(4) 0.0573(19) Uani d . 1 1
H H16B 0.4223 0.1065 0.7227 0.069 Uiso calc R 1 1
C C17B 0.4913(3) -0.0237(16) 0.7683(4) 0.0484(16) Uani d . 1 1

loop_
_atom_site_aniso_label
_atom_site_aniso_U_11
_atom_site_aniso_U_22
_atom_site_aniso_U_33
_atom_site_aniso_U_12
_atom_site_aniso_U_13
_atom_site_aniso_U_23
Br1A 0.0393(4) 0.0547(3) 0.0606(5) 0.0062(3) 0.0277(4) 0.0033(4)
Br2A 0.0560(5) 0.0566(4) 0.0650(5) 0.0045(3) 0.0424(4) -0.0061(4)
S3A 0.0474(10) 0.0591(10) 0.0469(9) 0.0091(8) 0.0315(9) 0.0035(8)
O4A 0.060(4) 0.114(5) 0.066(4) 0.028(3) 0.045(3) 0.009(3)
C5A 0.035(3) 0.034(3) 0.055(4) -0.004(3) 0.026(3) -0.005(3)
C6A 0.047(4) 0.057(4) 0.043(4) 0.009(3) 0.031(3) 0.004(3)
C7A 0.049(4) 0.052(4) 0.048(4) 0.010(3) 0.029(4) 0.004(3)
C8A 0.042(4) 0.034(3) 0.048(4) 0.003(3) 0.030(3) 0.002(3)
C9A 0.046(4) 0.052(4) 0.051(4) 0.002(3) 0.034(4) 0.000(3)
C10A 0.054(5) 0.053(4) 0.069(5) 0.006(3) 0.045(4) 0.003(4)
C11A 0.037(4) 0.049(3) 0.054(4) 0.001(3) 0.030(3) 0.004(3)
C12A 0.035(3) 0.037(3) 0.051(4) 0.000(3) 0.027(3) 0.004(3)
C13A 0.054(5) 0.058(4) 0.074(5) 0.004(4) 0.050(4) 0.000(4)
C14A 0.053(5) 0.062(4) 0.045(4) -0.007(4) 0.028(4) -0.003(3)
C15A 0.046(4) 0.055(4) 0.056(4) -0.001(3) 0.029(4) 0.000(3)
C16A 0.040(4) 0.044(4) 0.061(4) 0.000(3) 0.028(4) -0.001(3)
C17A 0.048(4) 0.031(3) 0.050(4) -0.002(3) 0.033(4) 0.000(3)
Br1B 0.0518(5) 0.0594(4) 0.0590(5) 0.0080(4) 0.0235(4) -0.0050(4)
Br2B 0.0649(6) 0.0759(5) 0.0509(4) 0.0063(4) 0.0293(4) -0.0050(4)
S3B 0.0485(10) 0.0561(10) 0.0487(9) -0.0001(8) 0.0330(9) 0.0004(8)
O4B 0.064(4) 0.090(4) 0.050(3) 0.016(3) 0.037(3) 0.014(3)
C5B 0.049(4) 0.034(3) 0.048(4) -0.005(3) 0.025(4) -0.004(3)
C6B 0.057(5) 0.058(4) 0.049(4) 0.004(4) 0.033(4) 0.008(3)
C7B 0.042(4) 0.064(4) 0.048(4) -0.003(3) 0.030(4) -0.002(3)
C8B 0.050(4) 0.039(3) 0.043(4) -0.003(3) 0.032(3) -0.003(3)
C9B 0.045(4) 0.049(3) 0.042(3) -0.001(3) 0.024(3) 0.000(3)
C10B 0.040(4) 0.060(4) 0.037(3) 0.000(3) 0.019(3) 0.005(3)
C11B 0.050(4) 0.056(4) 0.045(4) -0.002(3) 0.032(4) 0.000(3)
C12B 0.035(4) 0.044(4) 0.040(3) -0.001(3) 0.019(3) 0.006(3)
C13B 0.058(5) 0.061(4) 0.062(5) -0.010(4) 0.041(4) -0.003(4)
C14B 0.072(6) 0.077(6) 0.056(5) 0.008(5) 0.042(5) -0.009(4)
C15B 0.059(5) 0.068(5) 0.076(6) 0.003(4) 0.046(5) -0.004(4)
C16B 0.046(5) 0.061(5) 0.056(4) 0.008(3) 0.026(4) 0.011(4)
C17B 0.059(5) 0.043(4) 0.055(4) 0.005(3) 0.040(4) 0.007(3)

loop_
_atom_type_symbol
_atom_type_description
_atom_type_scat_dispersion_real
_atom_type_scat_dispersion_imag
_atom_type_scat_source
C C 0.0033 0.0016 'International Tables Vol C Tables 4.2.6.8 and 6.1.1.4'
H H 0.0000 0.0000 'International Tables Vol C Tables 4.2.6.8 and 6.1.1.4'
O O 0.0106 0.0060 'International Tables Vol C Tables 4.2.6.8 and 6.1.1.4'
S S 0.1246 0.1234 'International Tables Vol C Tables 4.2.6.8 and 6.1.1.4'
Br Br -0.2901 2.4595 'International Tables Vol C Tables 4.2.6.8 and 6.1.1.4'

loop_
_geom_angle_atom_site_label_1
_geom_angle_atom_site_label_2
_geom_angle_atom_site_label_3
_geom_angle
C5A S3A C8A 90.4(3)
C6A C5A S3A 113.4(5)
C6A C5A Br1A 126.2(5)
S3A C5A Br1A 120.4(4)
C5A C6A C7A 112.0(6)
C5A C6A H6A 124.0
C7A C6A H6A 124.0
C8A C7A C6A 112.2(6)
C8A C7A H7A 123.9
C6A C7A H7A 123.9
C7A C8A C9A 130.8(6)
C7A C8A S3A 112.0(5)
C9A C8A S3A 117.3(5)
O4A C9A C10A 123.1(7)
O4A C9A C8A 120.8(7)
C10A C9A C8A 116.1(6)
C11A C10A C9A 121.9(7)
C11A C10A H10A 119.0
C9A C10A H10A 119.0
C10A C11A C12A 128.0(7)
C10A C11A H11A 116.0
C12A C11A H11A 116.0
C17A C12A C13A 115.1(6)
C17A C12A C11A 124.1(6)
C13A C12A C11A 120.8(6)
C14A C13A C12A 121.8(7)
C14A C13A H13A 119.1
C12A C13A H13A 119.1
C15A C14A C13A 120.3(7)
C15A C14A H14A 119.9
C13A C14A H14A 119.9
C14A C15A C16A 120.5(7)
C14A C15A H15A 119.8
C16A C15A H15A 119.8
C17A C16A C15A 118.2(7)
C17A C16A H16A 120.9
C15A C16A H16A 120.9
C12A C17A C16A 124.1(6)
C12A C17A Br2A 120.4(5)
C16A C17A Br2A 115.5(5)
C5B S3B C8B 90.4(3)
C6B C5B S3B 113.1(5)
C6B C5B Br1B 127.1(5)
S3B C5B Br1B 119.8(4)
C5B C6B C7B 111.4(6)
C5B C6B H6B 124.3
C7B C6B H6B 124.3
C8B C7B C6B 114.8(6)
C8B C7B H7B 122.6
C6B C7B H7B 122.6
C7B C8B C9B 132.2(7)
C7B C8B S3B 110.4(5)
C9B C8B S3B 117.4(5)
O4B C9B C8B 122.2(7)
O4B C9B C10B 121.4(7)
C8B C9B C10B 116.4(6)
C11B C10B C9B 123.1(6)
C11B C10B H10B 118.5
C9B C10B H10B 118.5
C10B C11B C12B 127.4(6)
C10B C11B H11B 116.3
C12B C11B H11B 116.3
C17B C12B C13B 116.6(6)
C17B C12B C11B 124.9(6)
C13B C12B C11B 118.4(6)
C14B C13B C12B 120.9(7)
C14B C13B H13B 119.5
C12B C13B H13B 119.5
C15B C14B C13B 120.6(7)
C15B C14B H14B 119.7
C13B C14B H14B 119.7
C16B C15B C14B 119.4(7)
C16B C15B H15B 120.3
C14B C15B H15B 120.3
C15B C16B C17B 120.2(7)
C15B C16B H16B 119.9
C17B C16B H16B 119.9
C12B C17B C16B 122.3(6)
C12B C17B Br2B 119.7(5)
C16B C17B Br2B 118.0(6)

loop_
_geom_bond_atom_site_label_1
_geom_bond_atom_site_label_2
_geom_bond_distance
Br1A C5A 1.880(6)
Br2A C17A 1.913(6)
S3A C5A 1.694(6)
S3A C8A 1.723(7)
O4A C9A 1.197(8)
C5A C6A 1.346(9)
C6A C7A 1.407(9)
C6A H6A 0.9300
C7A C8A 1.354(9)
C7A H7A 0.9300
C8A C9A 1.481(9)
C9A C10A 1.461(10)
C10A C11A 1.316(9)
C10A H10A 0.9300
C11A C12A 1.458(9)
C11A H11A 0.9300
C12A C17A 1.385(9)
C12A C13A 1.416(10)
C13A C14A 1.388(11)
C13A H13A 0.9300
C14A C15A 1.364(10)
C14A H14A 0.9300
C15A C16A 1.388(10)
C15A H15A 0.9300
C16A C17A 1.387(9)
C16A H16A 0.9300
Br1B C5B 1.870(7)
Br2B C17B 1.909(7)
S3B C5B 1.729(7)
S3B C8B 1.731(7)
O4B C9B 1.217(9)
C5B C6B 1.333(10)
C6B C7B 1.403(10)
C6B H6B 0.9300
C7B C8B 1.350(9)
C7B H7B 0.9300
C8B C9B 1.449(10)
C9B C10B 1.496(11)
C10B C11B 1.293(9)
C10B H10B 0.9300
C11B C12B 1.478(10)
C11B H11B 0.9300
C12B C17B 1.376(9)
C12B C13B 1.402(10)
C13B C14B 1.382(11)
C13B H13B 0.9300
C14B C15B 1.368(11)
C14B H14B 0.9300
C15B C16B 1.367(10)
C15B H15B 0.9300
C16B C17B 1.376(10)
C16B H16B 0.9300

loop_
_geom_torsion_atom_site_label_1
_geom_torsion_atom_site_label_2
_geom_torsion_atom_site_label_3
_geom_torsion_atom_site_label_4
_geom_torsion
C8A S3A C5A C6A -0.3(5)
C8A S3A C5A Br1A -179.1(4)
S3A C5A C6A C7A 1.0(8)
Br1A C5A C6A C7A 179.7(5)
C5A C6A C7A C8A -1.4(9)
C6A C7A C8A C9A -178.8(6)
C6A C7A C8A S3A 1.2(8)
C5A S3A C8A C7A -0.5(5)
C5A S3A C8A C9A 179.4(5)
C7A C8A C9A O4A 176.7(8)
S3A C8A C9A O4A -3.2(9)
C7A C8A C9A C10A -1.3(11)
S3A C8A C9A C10A 178.7(5)
O4A C9A C10A C11A -2.6(11)
C8A C9A C10A C11A 175.4(6)
C9A C10A C11A C12A 176.2(6)
C10A C11A C12A C17A 179.1(7)
C10A C11A C12A C13A -1.7(10)
C17A C12A C13A C14A 0.6(10)
C11A C12A C13A C14A -178.6(6)
C12A C13A C14A C15A 0.8(11)
C13A C14A C15A C16A -0.4(11)
C14A C15A C16A C17A -1.5(10)
C13A C12A C17A C16A -2.6(9)
C11A C12A C17A C16A 176.5(6)
C13A C12A C17A Br2A 178.0(5)
C11A C12A C17A Br2A -2.9(8)
C15A C16A C17A C12A 3.1(9)
C15A C16A C17A Br2A -177.4(5)
C8B S3B C5B C6B 1.0(5)
C8B S3B C5B Br1B -177.5(4)
S3B C5B C6B C7B -1.3(8)
Br1B C5B C6B C7B 177.1(5)
C5B C6B C7B C8B 1.0(9)
C6B C7B C8B C9B -179.3(7)
C6B C7B C8B S3B -0.2(8)
C5B S3B C8B C7B -0.4(5)
C5B S3B C8B C9B 178.8(5)
C7B C8B C9B O4B -178.9(8)
S3B C8B C9B O4B 2.1(10)
C7B C8B C9B C10B 3.5(11)
S3B C8B C9B C10B -175.5(5)
O4B C9B C10B C11B 7.4(12)
C8B C9B C10B C11B -175.0(7)
C9B C10B C11B C12B -179.4(7)
C10B C11B C12B C17B -154.3(7)
C10B C11B C12B C13B 27.0(11)
C17B C12B C13B C14B 1.6(10)
C11B C12B C13B C14B -179.5(7)
C12B C13B C14B C15B -1.4(12)
C13B C14B C15B C16B -0.1(13)
C14B C15B C16B C17B 1.3(12)
C13B C12B C17B C16B -0.5(10)
C11B C12B C17B C16B -179.2(7)
C13B C12B C17B Br2B -179.1(5)
C11B C12B C17B Br2B 2.2(9)
C15B C16B C17B C12B -1.0(11)
C15B C16B C17B Br2B 177.6(6)

loop_
_cod_related_entry_id
_cod_related_entry_database
_cod_related_entry_code
1 ChemSpider 30658222
